data_7110272
loop_
_publ_author_name
'Facchetti, Antonio'
'Abbotto, Alessandro'
'Beverina, Luca'
'Bradamante, Silvia'
'Mariani, Palma'
'Stern, Charlotte L.'
'Marks, Tobin J.'
'Vacca, Alberto'
'Pagani, Giorgio A.'

_publ_section_title
;
 Novel coordinating motifs for lanthanide(iii) ions based on
 5-(2-pyridyl)tetrazole and 5-(2-pyridyl-1-oxide)tetrazole. Potential new
 contrast agentsElectronic supplementary information (ESI) available:
 chelate analytical data, crystal structure of Zn(2?)2, potentiometric
 titrations, and relaxivity plots. See
 http://www.rsc.org/suppdata/cc/b4/b401919a/
;
_journal_issue 15
_journal_name_full 'Chemical Communications'
_journal_page_first 1770
_journal_page_last 1771
_journal_paper_doi 10.1039/b401919a
_journal_year 2004
_chemical_formula_sum 'C18 H22 N10 O6 Zn'
_chemical_formula_weight 539.82
_chemical_name_systematic
;
?
;
_space_group_IT_number 15
_symmetry_cell_setting monoclinic
_symmetry_space_group_name_Hall '-C 2yc'
_symmetry_space_group_name_H-M 'C 1 2/c 1'
_atom_sites_solution_hydrogens geom
_atom_sites_solution_primary direct
_atom_sites_solution_secondary difmap
_audit_creation_method SHELXL-97
_cell_angle_alpha 90.00
_cell_angle_beta 100.65(5)
_cell_angle_gamma 90.00
_cell_formula_units_Z 8
_cell_length_a 31.01(2)
_cell_length_b 8.561(4)
_cell_length_c 7.546(3)
_cell_measurement_temperature 293(2)
_cell_volume 1968.8(18)
_computing_cell_refinement 'Bruker SMART'
_computing_data_collection 'Bruker SMART'
_computing_data_reduction 'Bruker SHELXTL'
_computing_molecular_graphics 'Bruker SHELXTL'
_computing_publication_material 'Bruker SHELXTL'
_computing_structure_refinement 'SHELXL-97 (Sheldrick, 1997)'
_computing_structure_solution 'SHELXS-97 (Sheldrick, 1990)'
_diffrn_ambient_temperature 293(2)
_diffrn_measured_fraction_theta_full 0.923
_diffrn_measured_fraction_theta_max 0.923
_diffrn_measurement_device_type 'CCD area detector'
_diffrn_measurement_method 'omega scans'
_diffrn_radiation_monochromator graphite
_diffrn_radiation_source 'fine-focus sealed tube'
_diffrn_radiation_type MoK\a
_diffrn_radiation_wavelength 0.71073
_diffrn_reflns_av_R_equivalents 0.0564
_diffrn_reflns_av_sigmaI/netI 0.0538
_diffrn_reflns_limit_h_max 40
_diffrn_reflns_limit_h_min -40
_diffrn_reflns_limit_k_max 11
_diffrn_reflns_limit_k_min -11
_diffrn_reflns_limit_l_max 10
_diffrn_reflns_limit_l_min -10
_diffrn_reflns_number 8819
_diffrn_reflns_theta_full 28.87
_diffrn_reflns_theta_max 28.87
_diffrn_reflns_theta_min 2.47
_exptl_absorpt_coefficient_mu 1.339
_exptl_absorpt_correction_T_max 0.9549
_exptl_absorpt_correction_T_min 0.7387
_exptl_absorpt_correction_type integration
_exptl_crystal_colour colorless
_exptl_crystal_density_diffrn 1.875
_exptl_crystal_density_method 'not measured'
_exptl_crystal_description plate
_exptl_crystal_F_000 1128
_exptl_crystal_size_max 0.244
_exptl_crystal_size_mid 0.218
_exptl_crystal_size_min 0.036
_refine_diff_density_max 0.784
_refine_diff_density_min -0.347
_refine_diff_density_rms 0.112
_refine_ls_extinction_method none
_refine_ls_goodness_of_fit_ref 1.105
_refine_ls_hydrogen_treatment mixed
_refine_ls_matrix_type full
_refine_ls_number_parameters 160
_refine_ls_number_reflns 2401
_refine_ls_number_restraints 0
_refine_ls_restrained_S_all 1.105
_refine_ls_R_factor_all 0.0711
_refine_ls_R_factor_gt 0.0469
_refine_ls_shift/su_max 0.001
_refine_ls_shift/su_mean 0.000
_refine_ls_structure_factor_coef Fsqd
_refine_ls_weighting_details 'calc w==1/[\s^2^(Fo^2^)+(0.0575P)^2^+2.6307P] where P==(Fo^2^+2Fc^2^)/3'
_refine_ls_weighting_scheme calc
_refine_ls_wR_factor_gt 0.1108
_refine_ls_wR_factor_ref 0.1199
_reflns_number_gt 1808
_reflns_number_total 2401
_reflns_threshold_expression >2sigma(I)
_cod_data_source_file b401919asup1.cif
_cod_data_source_block s71m--Zn2
_cod_depositor_comments
;
The following automatic conversions were performed:

'_symmetry_cell_setting' value 'Monoclinic' changed to 'monoclinic'
according to /home/saulius/struct/CIF-dictionaries/cif_core.dic
dictionary named 'cif_core.dic' version 2.4.2 from 2011-04-26.

Automatic conversion script
Id: cif_fix_values 1891 2012-01-12 08:04:46Z andrius 
;
_cod_original_sg_symbol_H-M C2/c
_cod_database_code 7110272

loop_
_symmetry_equiv_pos_as_xyz
'x, y, z'
'-x, y, -z+1/2'
'x+1/2, y+1/2, z'
'-x+1/2, y+1/2, -z+1/2'
'-x, -y, -z'
'x, -y, z-1/2'
'-x+1/2, -y+1/2, -z'
'x+1/2, -y+1/2, z-1/2'

loop_
_atom_site_label
_atom_site_type_symbol
_atom_site_fract_x
_atom_site_fract_y
_atom_site_fract_z
_atom_site_U_iso_or_equiv
_atom_site_adp_type
_atom_site_occupancy
_atom_site_symmetry_multiplicity
_atom_site_calc_flag
_atom_site_refinement_flags
Zn1 Zn 0.0000 0.22400(6) 0.2500 0.01678(17) Uani 1 2 d S
O1 O 0.04633(7) 0.0477(3) 0.3222(3) 0.0220(5) Uani 1 1 d .
O2 O 0.00979(8) 0.2146(3) -0.0257(3) 0.0238(5) Uani 1 1 d .
H02A H 0.0187(13) 0.297(4) -0.059(5) 0.029 Uiso 1 1 d .
H02B H 0.0211(12) 0.141(5) -0.059(5) 0.029 Uiso 1 1 d .
N1 N 0.08516(8) 0.0440(3) 0.2697(3) 0.0178(6) Uani 1 1 d .
N2 N 0.12182(9) 0.4435(3) 0.3702(4) 0.0244(6) Uani 1 1 d .
N3 N 0.09651(9) 0.5618(3) 0.4040(4) 0.0258(6) Uani 1 1 d .
N4 N 0.05493(9) 0.5193(3) 0.3710(4) 0.0224(6) Uani 1 1 d .
N5 N 0.05266(8) 0.3704(3) 0.3174(3) 0.0183(6) Uani 1 1 d .
C1 C 0.10025(11) -0.0964(4) 0.2301(4) 0.0245(7) Uani 1 1 d .
H1 H 0.0827 -0.1844 0.2316 0.029 Uiso 1 1 calc R
C2 C 0.14105(11) -0.1116(4) 0.1876(4) 0.0281(8) Uani 1 1 d .
H2 H 0.1518 -0.2101 0.1670 0.034 Uiso 1 1 calc R
C3 C 0.16632(11) 0.0192(4) 0.1754(5) 0.0292(8) Uani 1 1 d .
H3 H 0.1938 0.0105 0.1435 0.035 Uiso 1 1 calc R
C4 C 0.14988(11) 0.1634(4) 0.2115(4) 0.0236(7) Uani 1 1 d .
H4 H 0.1662 0.2530 0.2012 0.028 Uiso 1 1 calc R
C5 C 0.10907(10) 0.1758(4) 0.2634(4) 0.0190(6) Uani 1 1 d .
C6 C 0.09398(10) 0.3269(4) 0.3163(4) 0.0179(6) Uani 1 1 d .
O3 O 0.21077(16) 0.5210(6) 0.3893(7) 0.0351(9) Uani 0.500(4) 1 d P
O4 O 0.21086(16) 0.4702(6) 0.5315(7) 0.0351(9) Uani 0.500(4) 1 d P
O5 O 0.2360(2) 0.7507(7) 0.0754(9) 0.0535(16) Uani 0.50 1 d P
O6 O 0.2489(3) 0.7335(9) 0.4360(10) 0.066(2) Uani 0.50 1 d P

loop_
_atom_site_aniso_label
_atom_site_aniso_U_11
_atom_site_aniso_U_22
_atom_site_aniso_U_33
_atom_site_aniso_U_23
_atom_site_aniso_U_13
_atom_site_aniso_U_12
Zn1 0.0184(3) 0.0133(3) 0.0193(3) 0.000 0.00534(19) 0.000
O1 0.0203(12) 0.0195(12) 0.0284(12) 0.0031(9) 0.0101(9) 0.0015(9)
O2 0.0346(14) 0.0149(11) 0.0248(12) -0.0025(10) 0.0134(10) -0.0029(10)
N1 0.0207(14) 0.0152(13) 0.0180(13) 0.0006(10) 0.0054(10) 0.0026(10)
N2 0.0257(15) 0.0204(15) 0.0266(15) -0.0033(11) 0.0035(12) -0.0027(11)
N3 0.0275(16) 0.0180(14) 0.0306(16) -0.0038(12) 0.0025(12) -0.0020(12)
N4 0.0286(15) 0.0138(13) 0.0253(15) -0.0014(11) 0.0064(11) -0.0002(11)
N5 0.0214(14) 0.0153(13) 0.0192(13) -0.0006(10) 0.0059(10) 0.0002(10)
C1 0.0324(19) 0.0185(16) 0.0223(17) -0.0006(13) 0.0040(14) 0.0032(14)
C2 0.0331(19) 0.0272(19) 0.0239(17) -0.0049(14) 0.0051(14) 0.0113(15)
C3 0.0247(18) 0.039(2) 0.0251(18) -0.0061(15) 0.0063(14) 0.0029(15)
C4 0.0213(17) 0.0289(17) 0.0215(16) -0.0016(14) 0.0059(13) 0.0001(14)
C5 0.0192(16) 0.0214(16) 0.0166(15) 0.0005(12) 0.0036(12) 0.0007(12)
C6 0.0195(16) 0.0178(15) 0.0170(15) 0.0008(12) 0.0044(12) 0.0002(12)
O3 0.0289(19) 0.038(2) 0.037(2) -0.0015(17) 0.0025(17) -0.0055(16)
O4 0.0289(19) 0.038(2) 0.037(2) -0.0015(17) 0.0025(17) -0.0055(16)
O5 0.053(4) 0.049(4) 0.057(4) 0.000(3) 0.007(3) -0.006(3)
O6 0.079(5) 0.058(4) 0.059(5) -0.012(4) 0.007(5) -0.023(4)

loop_
_atom_type_symbol
_atom_type_description
_atom_type_scat_dispersion_real
_atom_type_scat_dispersion_imag
_atom_type_scat_source
C C 0.0033 0.0016 'International Tables Vol C Tables 4.2.6.8 and 6.1.1.4'
H H 0.0000 0.0000 'International Tables Vol C Tables 4.2.6.8 and 6.1.1.4'
N N 0.0061 0.0033 'International Tables Vol C Tables 4.2.6.8 and 6.1.1.4'
O O 0.0106 0.0060 'International Tables Vol C Tables 4.2.6.8 and 6.1.1.4'
Zn Zn 0.2839 1.4301 'International Tables Vol C Tables 4.2.6.8 and 6.1.1.4'

loop_
_geom_angle_atom_site_label_1
_geom_angle_atom_site_label_2
_geom_angle_atom_site_label_3
_geom_angle
_geom_angle_site_symmetry_1
_geom_angle_site_symmetry_3
N5 Zn1 N5 104.50(15) . 2
N5 Zn1 O1 170.94(9) . 2
N5 Zn1 O1 84.18(10) 2 2
N5 Zn1 O1 84.18(10) . .
N5 Zn1 O1 170.94(9) 2 .
O1 Zn1 O1 87.29(13) 2 .
N5 Zn1 O2 90.83(10) . .
N5 Zn1 O2 91.79(11) 2 .
O1 Zn1 O2 86.21(10) 2 .
O1 Zn1 O2 90.69(10) . .
N5 Zn1 O2 91.79(11) . 2
N5 Zn1 O2 90.83(10) 2 2
O1 Zn1 O2 90.69(10) 2 2
O1 Zn1 O2 86.21(10) . 2
O2 Zn1 O2 175.72(14) . 2
N1 O1 Zn1 123.70(17) . .
Zn1 O2 H02A 113(3) . .
Zn1 O2 H02B 119(3) . .
H02A O2 H02B 114(4) . .
O1 N1 C1 117.2(3) . .
O1 N1 C5 121.3(2) . .
C1 N1 C5 121.4(3) . .
C6 N2 N3 104.8(3) . .
N4 N3 N2 110.1(3) . .
N3 N4 N5 108.4(3) . .
N4 N5 C6 105.7(3) . .
N4 N5 Zn1 130.9(2) . .
C6 N5 Zn1 123.4(2) . .
N1 C1 C2 120.8(3) . .
N1 C1 H1 119.6 . .
C2 C1 H1 119.6 . .
C1 C2 C3 120.0(3) . .
C1 C2 H2 120.0 . .
C3 C2 H2 120.0 . .
C2 C3 C4 118.5(3) . .
C2 C3 H3 120.8 . .
C4 C3 H3 120.8 . .
C3 C4 C5 120.7(3) . .
C3 C4 H4 119.7 . .
C5 C4 H4 119.7 . .
N1 C5 C4 118.4(3) . .
N1 C5 C6 121.6(3) . .
C4 C5 C6 119.9(3) . .
N2 C6 N5 110.9(3) . .
N2 C6 C5 121.7(3) . .
N5 C6 C5 127.3(3) . .

loop_
_geom_bond_atom_site_label_1
_geom_bond_atom_site_label_2
_geom_bond_distance
_geom_bond_site_symmetry_2
Zn1 N5 2.046(3) .
Zn1 N5 2.046(3) 2
Zn1 O1 2.086(2) 2
Zn1 O1 2.086(2) .
Zn1 O2 2.159(2) .
Zn1 O2 2.159(2) 2
O1 N1 1.336(3) .
O2 H02A 0.82(4) .
O2 H02B 0.79(4) .
N1 C1 1.343(4) .
N1 C5 1.356(4) .
N2 C6 1.333(4) .
N2 N3 1.335(4) .
N3 N4 1.319(4) .
N4 N5 1.335(4) .
N5 C6 1.336(4) .
C1 C2 1.367(5) .
C1 H1 0.9300 .
C2 C3 1.379(5) .
C2 H2 0.9300 .
C3 C4 1.382(5) .
C3 H3 0.9300 .
C4 C5 1.396(4) .
C4 H4 0.9300 .
C5 C6 1.456(4) .
O3 O4 1.158(7) .
O5 O5 1.554(14) 7_565
O6 O6 0.997(13) 7_566
